data_7031489
loop_
_publ_author_name
'Zili\'c, Dijana'
'Rakvin, Boris'
'Mili\'c, Dalibor'
'Paji\'c, Damir'
'Dilovi\'c, Ivica'
'Cametti, Massimo'
'D\<zoli\'c, Zoran'

_publ_section_title
;
 Crystal structures and magnetic properties of a set of dihalo-bridged
 oxalamidato copper(ii) dimers.
;
_journal_issue 31
_journal_name_full 'Dalton transactions (Cambridge, England : 2003)'
_journal_page_first 11877
_journal_page_last 11887
_journal_paper_doi 10.1039/c4dt00925h
_journal_volume 43
_journal_year 2014
_chemical_formula_moiety 'C30 H28 Br2 Cu2 N6 O4'
_chemical_formula_sum 'C30 H28 Br2 Cu2 N6 O4'
_chemical_formula_weight 823.48
_chemical_name_systematic
;
bis(\m-Bromo)-bis(N-benzyl-N'-((2-pyridin-2-yl)methyl)oxalamidato-N,N'',O)-
di-copper(II)
;
_space_group_IT_number 2
_symmetry_cell_setting triclinic
_symmetry_Int_Tables_number 2
_symmetry_space_group_name_Hall '-P 1'
_symmetry_space_group_name_H-M 'P -1'
_atom_sites_solution_hydrogens geom
_atom_sites_solution_primary direct
_atom_sites_solution_secondary difmap
_audit_creation_method SHELXL-97
_cell_angle_alpha 93.172(5)
_cell_angle_beta 90.749(5)
_cell_angle_gamma 94.721(5)
_cell_formula_units_Z 1
_cell_length_a 8.0988(6)
_cell_length_b 9.6585(6)
_cell_length_c 10.1449(6)
_cell_measurement_reflns_used 1949
_cell_measurement_temperature 120
_cell_measurement_theta_max 29.0328
_cell_measurement_theta_min 4.2327
_cell_volume 789.53(9)
_computing_cell_refinement
;
CrysAlisPro, Oxford Diffraction Ltd.,
Version 1.171.34.44 (release 25-10-2010 CrysAlis171 .NET)
(compiled Oct 25 2010,18:11:34)
;
_computing_data_collection
;
CrysAlisPro, Oxford Diffraction Ltd.,
Version 1.171.34.44 (release 25-10-2010 CrysAlis171 .NET)
(compiled Oct 25 2010,18:11:34)
;
_computing_data_reduction
;
CrysAlisPro, Oxford Diffraction Ltd.,
Version 1.171.34.44 (release 25-10-2010 CrysAlis171 .NET)
(compiled Oct 25 2010,18:11:34)
;
_computing_structure_refinement 'SHELXL-97 (Sheldrick, 2008)'
_computing_structure_solution 'SHELXS-97 (Sheldrick, 2008)'
_diffrn_ambient_temperature 120
_diffrn_detector_area_resol_mean 16.3426
_diffrn_measured_fraction_theta_full 0.995
_diffrn_measured_fraction_theta_max 0.995
_diffrn_measurement_device_type 'Xcalibur, Sapphire3'
_diffrn_measurement_method '\w scans'
_diffrn_radiation_monochromator graphite
_diffrn_radiation_source 'Enhance (Mo) X-ray Source'
_diffrn_radiation_type MoK\a
_diffrn_radiation_wavelength 0.71073
_diffrn_reflns_av_R_equivalents 0.0841
_diffrn_reflns_av_sigmaI/netI 0.0956
_diffrn_reflns_limit_h_max 9
_diffrn_reflns_limit_h_min -9
_diffrn_reflns_limit_k_max 11
_diffrn_reflns_limit_k_min -11
_diffrn_reflns_limit_l_max 12
_diffrn_reflns_limit_l_min -12
_diffrn_reflns_number 9243
_diffrn_reflns_theta_full 25.00
_diffrn_reflns_theta_max 25.00
_diffrn_reflns_theta_min 4.24
_exptl_absorpt_coefficient_mu 3.923
_exptl_absorpt_correction_T_max 1.00000
_exptl_absorpt_correction_T_min 0.92202
_exptl_absorpt_correction_type multi-scan
_exptl_absorpt_process_details
;
CrysAlisPro, Oxford Diffraction Ltd.,
Version 1.171.34.44 (release 25-10-2010 CrysAlis171 .NET)
(compiled Oct 25 2010,18:11:34)
Empirical absorption correction using spherical harmonics,
implemented in SCALE3 ABSPACK scaling algorithm.
;
_exptl_crystal_colour blue-green
_exptl_crystal_density_diffrn 1.732
_exptl_crystal_density_method 'not measured'
_exptl_crystal_description plate
_exptl_crystal_F_000 410
_exptl_crystal_size_max 0.10
_exptl_crystal_size_mid 0.10
_exptl_crystal_size_min 0.05
_refine_diff_density_max 0.830
_refine_diff_density_min -0.500
_refine_diff_density_rms 0.125
_refine_ls_extinction_method none
_refine_ls_goodness_of_fit_ref 0.991
_refine_ls_hydrogen_treatment constr
_refine_ls_matrix_type full
_refine_ls_number_parameters 199
_refine_ls_number_reflns 2771
_refine_ls_number_restraints 0
_refine_ls_restrained_S_all 0.991
_refine_ls_R_factor_all 0.0802
_refine_ls_R_factor_gt 0.0465
_refine_ls_shift/su_max 0.001
_refine_ls_shift/su_mean 0.000
_refine_ls_structure_factor_coef Fsqd
_refine_ls_weighting_details 'calc w=1/[\s^2^(Fo^2^)+(0.0245P)^2^+0.0000P] where P=(Fo^2^+2Fc^2^)/3'
_refine_ls_weighting_scheme calc
_refine_ls_wR_factor_gt 0.0793
_refine_ls_wR_factor_ref 0.0902
_reflns_number_gt 1927
_reflns_number_total 2771
_reflns_threshold_expression >2\s(I)
_cod_data_source_file c4dt00925h2.cif
_cod_data_source_block L2-Br
_cod_depositor_comments 'Adding full bibliography for 7031487--7031489.cif.'
_cod_database_code 7031489

loop_
_symmetry_equiv_pos_as_xyz
'x, y, z'
'-x, -y, -z'

loop_
_atom_site_label
_atom_site_type_symbol
_atom_site_fract_x
_atom_site_fract_y
_atom_site_fract_z
_atom_site_U_iso_or_equiv
_atom_site_adp_type
_atom_site_occupancy
_atom_site_symmetry_multiplicity
_atom_site_calc_flag
_atom_site_refinement_flags
C1 C 0.9535(6) 0.7051(6) -0.0147(5) 0.0197(13) Uani 1 1 d .
C2 C 1.0468(7) 0.7887(6) -0.0979(6) 0.0273(15) Uani 1 1 d .
H2 H 1.1383 0.8485 -0.0639 0.033 Uiso 1 1 calc R
C3 C 1.0057(7) 0.7841(6) -0.2292(6) 0.0295(15) Uani 1 1 d .
H3 H 1.0670 0.8424 -0.2868 0.035 Uiso 1 1 calc R
C4 C 0.8761(7) 0.6953(6) -0.2775(6) 0.0278(15) Uani 1 1 d .
H4 H 0.8469 0.6901 -0.3687 0.033 Uiso 1 1 calc R
C5 C 0.7880(7) 0.6129(6) -0.1904(5) 0.0243(14) Uani 1 1 d .
H5 H 0.6976 0.5513 -0.2235 0.029 Uiso 1 1 calc R
C6 C 0.9890(6) 0.7058(6) 0.1311(5) 0.0223(13) Uani 1 1 d .
H6A H 1.1026 0.6790 0.1472 0.027 Uiso 1 1 calc R
H6B H 0.9802 0.8001 0.1726 0.027 Uiso 1 1 calc R
C7 C 0.8790(6) 0.5759(5) 0.3113(6) 0.0197(13) Uani 1 1 d .
C8 C 0.7348(6) 0.4703(5) 0.3387(5) 0.0188(13) Uani 1 1 d .
C9 C 0.6069(7) 0.3118(5) 0.4956(5) 0.0245(14) Uani 1 1 d .
H9A H 0.4959 0.3365 0.4677 0.029 Uiso 1 1 calc R
H9B H 0.6085 0.3094 0.5930 0.029 Uiso 1 1 calc R
C10 C 0.6356(7) 0.1694(6) 0.4357(6) 0.0217(13) Uani 1 1 d .
C11 C 0.7366(7) 0.0848(6) 0.4986(6) 0.0323(16) Uani 1 1 d .
H11 H 0.7859 0.1150 0.5819 0.039 Uiso 1 1 calc R
C12 C 0.7669(8) -0.0440(6) 0.4410(7) 0.0405(18) Uani 1 1 d .
H12 H 0.8396 -0.1005 0.4835 0.049 Uiso 1 1 calc R
C13 C 0.6919(8) -0.0898(7) 0.3230(7) 0.0428(19) Uani 1 1 d .
H13 H 0.7099 -0.1794 0.2854 0.051 Uiso 1 1 calc R
C14 C 0.5911(8) -0.0072(6) 0.2588(7) 0.0368(17) Uani 1 1 d .
H14 H 0.5407 -0.0386 0.1762 0.044 Uiso 1 1 calc R
C15 C 0.5632(7) 0.1225(6) 0.3153(6) 0.0262(14) Uani 1 1 d .
H15 H 0.4935 0.1800 0.2709 0.031 Uiso 1 1 calc R
O1 O 0.9809(5) 0.6217(4) 0.3979(4) 0.0274(10) Uani 1 1 d .
O2 O 0.6256(4) 0.4382(4) 0.2505(3) 0.0244(9) Uani 1 1 d .
Cu1 Cu 0.69895(8) 0.51341(7) 0.07628(6) 0.0209(2) Uani 1 1 d .
Br1 Br 0.56223(7) 0.32384(6) -0.05807(6) 0.02422(18) Uani 1 1 d .
N1 N 0.8260(5) 0.6171(4) -0.0612(4) 0.0199(11) Uani 1 1 d .
N2 N 0.8681(5) 0.6068(4) 0.1870(4) 0.0192(11) Uani 1 1 d .
N3 N 0.7332(5) 0.4195(4) 0.4558(4) 0.0214(11) Uani 1 1 d .
H3N H 0.8113 0.4512 0.5135 0.026 Uiso 1 1 calc R

loop_
_atom_site_aniso_label
_atom_site_aniso_U_11
_atom_site_aniso_U_22
_atom_site_aniso_U_33
_atom_site_aniso_U_23
_atom_site_aniso_U_13
_atom_site_aniso_U_12
C1 0.012(3) 0.025(3) 0.022(3) 0.002(3) 0.000(2) 0.003(3)
C2 0.017(3) 0.029(4) 0.036(4) 0.008(3) 0.008(3) 0.000(3)
C3 0.027(3) 0.030(4) 0.033(4) 0.010(3) 0.007(3) 0.002(3)
C4 0.033(4) 0.032(4) 0.021(4) 0.003(3) 0.003(3) 0.012(3)
C5 0.021(3) 0.029(3) 0.023(4) 0.002(3) -0.003(3) 0.002(3)
C6 0.018(3) 0.028(3) 0.020(3) 0.000(3) -0.003(2) -0.001(3)
C7 0.016(3) 0.017(3) 0.027(4) 0.002(3) -0.002(3) 0.010(3)
C8 0.016(3) 0.023(3) 0.018(3) -0.004(3) 0.003(2) 0.006(3)
C9 0.022(3) 0.025(3) 0.026(4) 0.007(3) 0.002(3) -0.007(3)
C10 0.019(3) 0.019(3) 0.027(4) 0.003(3) 0.004(3) -0.005(3)
C11 0.030(4) 0.032(4) 0.036(4) 0.015(3) 0.004(3) -0.002(3)
C12 0.035(4) 0.027(4) 0.063(5) 0.020(4) 0.007(4) 0.011(3)
C13 0.042(4) 0.025(4) 0.060(5) 0.000(4) 0.025(4) -0.004(4)
C14 0.033(4) 0.028(4) 0.048(5) -0.006(3) 0.010(3) -0.006(3)
C15 0.022(3) 0.022(3) 0.033(4) 0.001(3) 0.003(3) -0.002(3)
O1 0.030(2) 0.027(2) 0.023(2) 0.0063(18) -0.0074(19) -0.008(2)
O2 0.018(2) 0.030(2) 0.024(2) 0.0065(18) -0.0044(17) -0.0065(18)
Cu1 0.0180(4) 0.0257(4) 0.0186(4) 0.0026(3) -0.0023(3) -0.0020(3)
Br1 0.0205(3) 0.0240(3) 0.0276(4) -0.0020(3) -0.0032(3) 0.0013(3)
N1 0.020(3) 0.026(3) 0.013(3) -0.001(2) 0.000(2) 0.003(2)
N2 0.014(2) 0.027(3) 0.016(3) 0.004(2) 0.0030(19) -0.003(2)
N3 0.024(3) 0.027(3) 0.012(3) -0.001(2) -0.002(2) -0.001(2)

loop_
_atom_type_symbol
_atom_type_description
_atom_type_scat_dispersion_real
_atom_type_scat_dispersion_imag
_atom_type_scat_source
C C 0.0033 0.0016 'International Tables Vol C Tables 4.2.6.8 and 6.1.1.4'
H H 0.0000 0.0000 'International Tables Vol C Tables 4.2.6.8 and 6.1.1.4'
O O 0.0106 0.0060 'International Tables Vol C Tables 4.2.6.8 and 6.1.1.4'
Cu Cu 0.3201 1.2651 'International Tables Vol C Tables 4.2.6.8 and 6.1.1.4'
Br Br -0.2901 2.4595 'International Tables Vol C Tables 4.2.6.8 and 6.1.1.4'
N N 0.0061 0.0033 'International Tables Vol C Tables 4.2.6.8 and 6.1.1.4'

loop_
_geom_angle_atom_site_label_1
_geom_angle_atom_site_label_2
_geom_angle_atom_site_label_3
_geom_angle
_geom_angle_site_symmetry_3
N1 C1 C2 121.4(5) .
N1 C1 C6 116.1(4) .
C2 C1 C6 122.5(5) .
C3 C2 C1 119.3(5) .
C3 C2 H2 120.3 .
C1 C2 H2 120.3 .
C2 C3 C4 119.8(5) .
C2 C3 H3 120.1 .
C4 C3 H3 120.1 .
C3 C4 C5 118.6(6) .
C3 C4 H4 120.7 .
C5 C4 H4 120.7 .
N1 C5 C4 122.4(5) .
N1 C5 H5 118.8 .
C4 C5 H5 118.8 .
N2 C6 C1 107.8(4) .
N2 C6 H6A 110.1 .
C1 C6 H6A 110.1 .
N2 C6 H6B 110.1 .
C1 C6 H6B 110.1 .
H6A C6 H6B 108.5 .
O1 C7 N2 129.5(5) .
O1 C7 C8 122.3(5) .
N2 C7 C8 108.2(5) .
O2 C8 N3 124.2(5) .
O2 C8 C7 119.3(5) .
N3 C8 C7 116.5(5) .
N3 C9 C10 112.1(4) .
N3 C9 H9A 109.2 .
C10 C9 H9A 109.2 .
N3 C9 H9B 109.2 .
C10 C9 H9B 109.2 .
H9A C9 H9B 107.9 .
C11 C10 C15 118.8(6) .
C11 C10 C9 120.6(5) .
C15 C10 C9 120.5(5) .
C10 C11 C12 120.4(6) .
C10 C11 H11 119.8 .
C12 C11 H11 119.8 .
C13 C12 C11 120.0(6) .
C13 C12 H12 120.0 .
C11 C12 H12 120.0 .
C12 C13 C14 120.5(6) .
C12 C13 H13 119.8 .
C14 C13 H13 119.8 .
C13 C14 C15 119.4(7) .
C13 C14 H14 120.3 .
C15 C14 H14 120.3 .
C10 C15 C14 120.8(6) .
C10 C15 H15 119.6 .
C14 C15 H15 119.6 .
C8 O2 Cu1 110.5(3) .
N2 Cu1 N1 81.32(18) .
N2 Cu1 O2 81.38(16) .
N1 Cu1 O2 162.69(16) .
N2 Cu1 Br1 156.64(14) .
N1 Cu1 Br1 100.66(12) .
O2 Cu1 Br1 95.16(10) .
N2 Cu1 Br1 109.77(14) 2_665
N1 Cu1 Br1 92.16(13) 2_665
O2 Cu1 Br1 93.86(11) 2_665
Br1 Cu1 Br1 93.47(3) 2_665
Cu1 Br1 Cu1 86.53(3) 2_665
C5 N1 C1 118.6(4) .
C5 N1 Cu1 126.0(4) .
C1 N1 Cu1 115.2(4) .
C7 N2 C6 121.1(4) .
C7 N2 Cu1 119.5(3) .
C6 N2 Cu1 119.4(3) .
C8 N3 C9 123.1(5) .
C8 N3 H3N 118.4 .
C9 N3 H3N 118.4 .

loop_
_geom_bond_atom_site_label_1
_geom_bond_atom_site_label_2
_geom_bond_distance
_geom_bond_site_symmetry_2
C1 N1 1.345(6) .
C1 C2 1.388(7) .
C1 C6 1.503(7) .
C2 C3 1.366(7) .
C2 H2 0.9500 .
C3 C4 1.368(7) .
C3 H3 0.9500 .
C4 C5 1.387(7) .
C4 H4 0.9500 .
C5 N1 1.340(6) .
C5 H5 0.9500 .
C6 N2 1.454(6) .
C6 H6A 0.9900 .
C6 H6B 0.9900 .
C7 O1 1.236(6) .
C7 N2 1.316(6) .
C7 C8 1.525(7) .
C8 O2 1.258(6) .
C8 N3 1.310(6) .
C9 N3 1.475(6) .
C9 C10 1.510(7) .
C9 H9A 0.9900 .
C9 H9B 0.9900 .
C10 C11 1.377(8) .
C10 C15 1.385(7) .
C11 C12 1.387(8) .
C11 H11 0.9500 .
C12 C13 1.370(9) .
C12 H12 0.9500 .
C13 C14 1.371(9) .
C13 H13 0.9500 .
C14 C15 1.385(7) .
C14 H14 0.9500 .
C15 H15 0.9500 .
O2 Cu1 2.025(3) .
Cu1 N2 1.896(4) .
Cu1 N1 2.007(4) .
Cu1 Br1 2.4056(8) .
Cu1 Br1 2.7476(9) 2_665
Br1 Cu1 2.7476(9) 2_665
N3 H3N 0.8800 .
